data_7054520
loop_
_publ_author_name
'K\<ri\<zan, Martin'
'Honz\'i\<cek, Jan'
'Vinkl\'arek, Jarom\'ir'
'R\%u\<zi\<ckov\'a, Zde\<nka'
'Erben, Milan'

_publ_section_title
;
 Titanocene(iii) pseudohalides: an ESR and structural study
;
_journal_issue 1
_journal_name_full 'New J. Chem.'
_journal_page_first 576
_journal_paper_doi 10.1039/C4NJ01404A
_journal_volume 39
_journal_year 2015
_chemical_formula_moiety 'C36 H52 N6 Si4 Ti2'
_chemical_formula_sum 'C36 H52 N6 Si4 Ti2'
_chemical_formula_weight 777.00
_chemical_name_systematic
; 
 ? 
;
_space_group_IT_number 2
_symmetry_cell_setting triclinic
_symmetry_space_group_name_Hall '-P 1'
_symmetry_space_group_name_H-M 'P -1'
_atom_sites_solution_hydrogens geom
_atom_sites_solution_primary direct
_atom_sites_solution_secondary difmap
_audit_creation_method SHELXL-97
_cell_angle_alpha 77.795(5)
_cell_angle_beta 89.851(6)
_cell_angle_gamma 84.089(5)
_cell_formula_units_Z 2
_cell_length_a 7.5980(4)
_cell_length_b 11.5230(6)
_cell_length_c 25.0561(17)
_cell_measurement_reflns_used 46287
_cell_measurement_temperature 150(1)
_cell_measurement_theta_max 27.5
_cell_measurement_theta_min 1
_cell_volume 2132.3(2)
_computing_cell_refinement 'COLLECT and DENZO'
_computing_data_collection 'COLLECT (Hooft, 1998) and DENZO (Otwinowski & Minor, 1997)'
_computing_data_reduction 'COLLECT and DENZO'
_computing_molecular_graphics 'PLATON (Spek, 2003)'
_computing_publication_material 'SHELXL-97 (Sheldrick, 2008)'
_computing_structure_refinement 'SHELXL-97 (Sheldrick, 1997)'
_computing_structure_solution 'SIR92 (Altomare et al., 1994)'
_diffrn_ambient_temperature 150(1)
_diffrn_detector_area_resol_mean 9.091
_diffrn_measured_fraction_theta_full 0.996
_diffrn_measured_fraction_theta_max 0.996
_diffrn_measurement_device_type 'Bruker Nonius KappaCCD area detector'
_diffrn_measurement_method '\f and \w scans to fill the Ewald sphere'
_diffrn_radiation_monochromator graphite
_diffrn_radiation_source 'fine-focus sealed tube'
_diffrn_radiation_type MoK\a
_diffrn_radiation_wavelength 0.71073
_diffrn_reflns_av_R_equivalents 0.0834
_diffrn_reflns_av_sigmaI/netI 0.0550
_diffrn_reflns_limit_h_max 9
_diffrn_reflns_limit_h_min -9
_diffrn_reflns_limit_k_max 14
_diffrn_reflns_limit_k_min -14
_diffrn_reflns_limit_l_max 32
_diffrn_reflns_limit_l_min -32
_diffrn_reflns_number 46211
_diffrn_reflns_theta_full 27.50
_diffrn_reflns_theta_max 27.50
_diffrn_reflns_theta_min 1.66
_diffrn_standards_number 0
_exptl_absorpt_coefficient_mu 0.518
_exptl_absorpt_correction_T_max 0.962
_exptl_absorpt_correction_T_min 0.897
_exptl_absorpt_correction_type integration
_exptl_absorpt_process_details
;
Gaussian integration (Coppens, 1970)
;
_exptl_crystal_colour 'dark green'
_exptl_crystal_density_diffrn 1.210
_exptl_crystal_density_method 'not measured'
_exptl_crystal_description block
_exptl_crystal_F_000 820
_exptl_crystal_size_max 0.30
_exptl_crystal_size_mid 0.17
_exptl_crystal_size_min 0.11
_refine_diff_density_max 0.281
_refine_diff_density_min -0.341
_refine_diff_density_rms 0.059
_refine_ls_extinction_method none
_refine_ls_goodness_of_fit_ref 1.121
_refine_ls_hydrogen_treatment constr
_refine_ls_matrix_type full
_refine_ls_number_parameters 433
_refine_ls_number_reflns 9732
_refine_ls_number_restraints 0
_refine_ls_restrained_S_all 1.121
_refine_ls_R_factor_all 0.0956
_refine_ls_R_factor_gt 0.0552
_refine_ls_shift/su_max 0.002
_refine_ls_shift/su_mean 0.000
_refine_ls_structure_factor_coef Fsqd
_refine_ls_weighting_details 'calc w=1/[\s^2^(Fo^2^)+(0.0231P)^2^+1.7711P] where P=(Fo^2^+2Fc^2^)/3'
_refine_ls_weighting_scheme calc
_refine_ls_wR_factor_gt 0.0973
_refine_ls_wR_factor_ref 0.1150
_reflns_number_gt 6690
_reflns_number_total 9732
_reflns_threshold_expression >2sigma(I)
_cod_data_source_file c4nj01404a1.cif
_cod_data_source_block shelxl
_cod_depositor_comments 'Adding full bibliography for 7054517--7054522.cif.'
_cod_database_code 7054520

loop_
_symmetry_equiv_pos_as_xyz
'x, y, z'
'-x, -y, -z'

loop_
_atom_site_label
_atom_site_type_symbol
_atom_site_fract_x
_atom_site_fract_y
_atom_site_fract_z
_atom_site_U_iso_or_equiv
_atom_site_adp_type
_atom_site_occupancy
_atom_site_symmetry_multiplicity
_atom_site_calc_flag
_atom_site_refinement_flags
Ti1 Ti 0.79807(6) 0.06040(4) 0.112744(17) 0.02712(11) Uani 1 1 d .
Ti2 Ti 0.69310(7) -0.00142(5) 0.620988(19) 0.03942(14) Uani 1 1 d .
Si1 Si 1.07270(11) -0.23559(8) 0.15940(3) 0.0432(2) Uani 1 1 d .
Si2 Si 0.63124(12) 0.38056(8) 0.10950(4) 0.0490(2) Uani 1 1 d .
Si3 Si 0.85731(15) -0.30218(10) 0.70612(4) 0.0619(3) Uani 1 1 d .
Si4 Si 0.41665(18) 0.29696(10) 0.57820(4) 0.0729(3) Uani 1 1 d .
N1 N 0.6777(3) -0.0834(2) 0.08847(9) 0.0399(6) Uani 1 1 d .
C3 C 1.0828(3) 0.1285(3) 0.11488(11) 0.0374(6) Uani 1 1 d .
H3 H 1.0934 0.2036 0.1219 0.045 Uiso 1 1 d R
N3 N 0.3132(3) -0.1483(2) -0.03321(9) 0.0369(5) Uani 1 1 d .
C5 C 1.0498(3) -0.0197(3) 0.07131(11) 0.0374(6) Uani 1 1 d .
H5 H 1.0349 -0.0600 0.0434 0.045 Uiso 1 1 d R
C13 C 0.7579(4) 0.1571(3) 0.18731(11) 0.0401(7) Uani 1 1 d .
H13 H 0.8521 0.1882 0.2011 0.048 Uiso 1 1 d R
C2 C 1.0825(3) 0.0218(2) 0.15408(11) 0.0334(6) Uani 1 1 d .
H2 H 1.0943 0.0147 0.1916 0.040 Uiso 1 1 d R
C1 C 1.0610(3) -0.0733(2) 0.12788(10) 0.0332(6) Uani 1 1 d .
C34 C 0.4478(7) 0.3392(4) 0.50312(16) 0.0941(16) Uani 1 1 d .
H34A H 0.5715 0.3419 0.4958 0.113 Uiso 1 1 d R
H34B H 0.3852 0.4162 0.4888 0.113 Uiso 1 1 d R
H34C H 0.4028 0.2809 0.4860 0.113 Uiso 1 1 d R
C9 C 0.6413(3) 0.2202(3) 0.14471(11) 0.0372(6) Uani 1 1 d .
C4 C 1.0646(3) 0.1017(3) 0.06362(11) 0.0383(6) Uani 1 1 d .
H4 H 1.0627 0.1556 0.0302 0.046 Uiso 1 1 d R
C27 C 0.4295(4) 0.1324(3) 0.59818(12) 0.0516(8) Uani 1 1 d .
C26 C 0.6702(8) -0.3567(4) 0.6740(2) 0.115(2) Uani 1 1 d .
H26A H 0.5636 -0.3418 0.6932 0.138 Uiso 1 1 d R
H26B H 0.6946 -0.4409 0.6758 0.138 Uiso 1 1 d R
H26C H 0.6556 -0.3156 0.6365 0.138 Uiso 1 1 d R
C28 C 0.4389(4) 0.0503(3) 0.56285(13) 0.0545(9) Uani 1 1 d .
H28 H 0.4532 0.0699 0.5253 0.065 Uiso 1 1 d R
C6 C 1.0444(5) -0.3188(3) 0.10473(14) 0.0610(9) Uani 1 1 d .
H6A H 0.9305 -0.2933 0.0872 0.073 Uiso 1 1 d R
H6B H 1.0523 -0.4028 0.1204 0.073 Uiso 1 1 d R
H6C H 1.1354 -0.3034 0.0783 0.073 Uiso 1 1 d R
C10 C 0.5192(4) 0.1373(3) 0.13851(13) 0.0467(8) Uani 1 1 d .
H10 H 0.4255 0.1525 0.1134 0.056 Uiso 1 1 d R
C19 C 0.8507(4) -0.1374(3) 0.69345(11) 0.0452(7) Uani 1 1 d .
C12 C 0.7115(4) 0.0413(3) 0.20555(12) 0.0485(8) Uani 1 1 d .
H12 H 0.7698 -0.0175 0.2328 0.058 Uiso 1 1 d R
C11 C 0.5620(4) 0.0298(3) 0.17567(14) 0.0552(9) Uani 1 1 d .
H11 H 0.5016 -0.0376 0.1799 0.066 Uiso 1 1 d R
C7 C 1.2966(5) -0.2801(3) 0.19220(15) 0.0622(9) Uani 1 1 d .
H7A H 1.3045 -0.3619 0.2115 0.075 Uiso 1 1 d R
H7B H 1.3155 -0.2301 0.2174 0.075 Uiso 1 1 d R
H7C H 1.3851 -0.2710 0.1646 0.075 Uiso 1 1 d R
C8 C 0.9042(5) -0.2690(3) 0.21278(15) 0.0680(10) Uani 1 1 d .
H8A H 0.7879 -0.2505 0.1964 0.082 Uiso 1 1 d R
H8B H 0.9164 -0.2218 0.2396 0.082 Uiso 1 1 d R
H8C H 0.9216 -0.3522 0.2300 0.082 Uiso 1 1 d R
C14 C 0.8204(4) 0.4147(3) 0.06350(14) 0.0586(9) Uani 1 1 d .
H14A H 0.8303 0.3618 0.0385 0.070 Uiso 1 1 d R
H14B H 0.9276 0.4042 0.0849 0.070 Uiso 1 1 d R
H14C H 0.8009 0.4958 0.0434 0.070 Uiso 1 1 d R
C21 C 0.7873(6) 0.0572(3) 0.70057(14) 0.0651(10) Uani 1 1 d .
H21 H 0.7313 0.1256 0.7099 0.078 Uiso 1 1 d R
C31 C 0.4096(4) 0.0614(4) 0.65065(13) 0.0568(9) Uani 1 1 d .
H31 H 0.3983 0.0900 0.6827 0.068 Uiso 1 1 d R
C30 C 0.4084(4) -0.0576(4) 0.64760(15) 0.0599(9) Uani 1 1 d .
H30 H 0.3989 -0.1213 0.6769 0.072 Uiso 1 1 d R
C23 C 0.9751(4) -0.0657(4) 0.66360(13) 0.0571(9) Uani 1 1 d .
H23 H 1.0679 -0.0932 0.6437 0.069 Uiso 1 1 d R
C20 C 0.7368(4) -0.0584(3) 0.71641(11) 0.0515(8) Uani 1 1 d .
H20 H 0.6422 -0.0795 0.7388 0.062 Uiso 1 1 d R
C25 C 0.8407(6) -0.3564(4) 0.78128(14) 0.0736(11) Uani 1 1 d .
H25A H 0.9505 -0.3501 0.7988 0.088 Uiso 1 1 d R
H25B H 0.8161 -0.4382 0.7889 0.088 Uiso 1 1 d R
H25C H 0.7469 -0.3088 0.7949 0.088 Uiso 1 1 d R
C15 C 0.4174(5) 0.4193(4) 0.07057(16) 0.0729(11) Uani 1 1 d .
H15A H 0.4194 0.3772 0.0413 0.088 Uiso 1 1 d R
H15B H 0.4009 0.5037 0.0558 0.088 Uiso 1 1 d R
H15C H 0.3219 0.3968 0.0944 0.088 Uiso 1 1 d R
C33 C 0.1916(7) 0.3579(5) 0.5950(2) 0.1190(19) Uani 1 1 d .
H33A H 0.1045 0.3248 0.5767 0.143 Uiso 1 1 d R
H33B H 0.1782 0.4432 0.5833 0.143 Uiso 1 1 d R
H33C H 0.1759 0.3365 0.6338 0.143 Uiso 1 1 d R
C22 C 0.9361(5) 0.0512(4) 0.66854(15) 0.0684(11) Uani 1 1 d .
H22 H 0.9984 0.1149 0.6531 0.082 Uiso 1 1 d R
C16 C 0.6370(5) 0.4703(3) 0.16281(17) 0.0763(12) Uani 1 1 d .
H16A H 0.6196 0.5538 0.1461 0.092 Uiso 1 1 d R
H16B H 0.7496 0.4526 0.1816 0.092 Uiso 1 1 d R
H16C H 0.5447 0.4508 0.1884 0.092 Uiso 1 1 d R
N6 N 1.1988(4) 0.1199(3) 0.42966(10) 0.0542(7) Uani 1 1 d .
N2 N 0.5054(4) -0.2118(2) 0.04796(11) 0.0568(8) Uani 1 1 d .
C18 C 0.4050(4) -0.1734(2) 0.00473(11) 0.0352(6) Uani 1 1 d .
C17 C 0.5943(4) -0.1390(2) 0.06762(11) 0.0378(6) Uani 1 1 d .
N4 N 0.8125(4) 0.1215(3) 0.55773(11) 0.0573(7) Uani 1 1 d .
C36 C 1.1000(5) 0.1616(3) 0.45644(12) 0.0529(8) Uani 1 1 d .
N5 N 0.9906(5) 0.2204(3) 0.48369(13) 0.0817(11) Uani 1 1 d .
C35 C 0.8994(5) 0.1623(3) 0.52293(13) 0.0561(9) Uani 1 1 d .
C29 C 0.4243(4) -0.0643(3) 0.59325(15) 0.0602(9) Uani 1 1 d .
H29 H 0.4246 -0.1332 0.5795 0.072 Uiso 1 1 d R
C32 C 0.5851(8) 0.3567(4) 0.61586(19) 0.1088(19) Uani 1 1 d .
H32A H 0.5773 0.3245 0.6543 0.131 Uiso 1 1 d R
H32B H 0.5636 0.4422 0.6090 0.131 Uiso 1 1 d R
H32C H 0.7011 0.3343 0.6037 0.131 Uiso 1 1 d R
C24 C 1.0735(8) -0.3609(5) 0.6818(2) 0.122(2) Uani 1 1 d .
H24A H 1.0783 -0.3363 0.6427 0.147 Uiso 1 1 d R
H24B H 1.0872 -0.4465 0.6919 0.147 Uiso 1 1 d R
H24C H 1.1672 -0.3300 0.6983 0.147 Uiso 1 1 d R

loop_
_atom_site_aniso_label
_atom_site_aniso_U_11
_atom_site_aniso_U_22
_atom_site_aniso_U_33
_atom_site_aniso_U_23
_atom_site_aniso_U_13
_atom_site_aniso_U_12
Ti1 0.0232(2) 0.0367(3) 0.0238(2) -0.01066(19) -0.00194(17) -0.00508(18)
Ti2 0.0435(3) 0.0549(4) 0.0237(2) -0.0112(2) 0.0053(2) -0.0174(2)
Si1 0.0512(5) 0.0361(5) 0.0406(4) -0.0069(4) -0.0009(4) 0.0005(4)
Si2 0.0438(5) 0.0454(5) 0.0568(5) -0.0143(4) -0.0002(4) 0.0071(4)
Si3 0.0825(7) 0.0579(6) 0.0463(5) -0.0121(5) -0.0050(5) -0.0104(5)
Si4 0.1071(9) 0.0567(7) 0.0581(6) -0.0167(5) -0.0119(6) -0.0139(6)
N1 0.0407(13) 0.0430(15) 0.0375(13) -0.0090(11) -0.0108(10) -0.0097(11)
C3 0.0240(13) 0.0424(17) 0.0491(16) -0.0150(13) -0.0039(12) -0.0081(12)
N3 0.0378(13) 0.0400(14) 0.0345(12) -0.0106(10) -0.0071(10) -0.0061(10)
C5 0.0365(15) 0.0465(18) 0.0306(14) -0.0139(12) 0.0016(11) 0.0005(12)
C13 0.0391(15) 0.0535(19) 0.0320(14) -0.0195(13) 0.0047(12) -0.0036(13)
C2 0.0235(12) 0.0451(17) 0.0334(14) -0.0135(12) -0.0060(10) -0.0012(11)
C1 0.0292(13) 0.0404(16) 0.0302(13) -0.0095(11) -0.0009(10) -0.0010(11)
C34 0.153(5) 0.063(3) 0.065(3) 0.003(2) -0.022(3) -0.037(3)
C9 0.0276(13) 0.0464(17) 0.0402(15) -0.0169(13) 0.0039(11) 0.0004(12)
C4 0.0286(14) 0.0463(18) 0.0369(15) -0.0016(12) 0.0051(11) -0.0043(12)
C27 0.058(2) 0.059(2) 0.0393(16) -0.0101(15) -0.0065(14) -0.0093(16)
C26 0.182(6) 0.071(3) 0.094(3) -0.005(3) -0.057(4) -0.049(3)
C28 0.066(2) 0.062(2) 0.0377(16) -0.0107(15) -0.0129(15) -0.0153(17)
C6 0.081(3) 0.041(2) 0.064(2) -0.0195(16) -0.0041(19) -0.0029(17)
C10 0.0285(14) 0.064(2) 0.0525(18) -0.0236(16) 0.0060(13) -0.0056(14)
C19 0.0421(16) 0.060(2) 0.0344(15) -0.0111(14) -0.0018(13) -0.0092(14)
C12 0.0563(19) 0.057(2) 0.0309(15) -0.0090(14) 0.0158(13) -0.0001(16)
C11 0.0499(19) 0.064(2) 0.060(2) -0.0230(18) 0.0304(16) -0.0231(17)
C7 0.064(2) 0.049(2) 0.068(2) -0.0076(17) -0.0162(18) 0.0117(17)
C8 0.088(3) 0.046(2) 0.065(2) 0.0000(17) 0.016(2) -0.0062(19)
C14 0.057(2) 0.047(2) 0.069(2) -0.0069(17) 0.0022(17) -0.0048(16)
C21 0.092(3) 0.063(2) 0.0452(19) -0.0247(17) -0.0265(19) -0.002(2)
C31 0.0426(18) 0.083(3) 0.0424(18) -0.0078(17) 0.0054(14) -0.0060(17)
C30 0.0382(17) 0.074(3) 0.061(2) 0.0050(18) 0.0009(15) -0.0159(17)
C23 0.0376(17) 0.082(3) 0.0531(19) -0.0120(18) -0.0002(14) -0.0167(17)
C20 0.0557(19) 0.074(2) 0.0261(14) -0.0139(15) -0.0022(13) -0.0082(17)
C25 0.096(3) 0.070(3) 0.055(2) -0.0030(19) -0.004(2) -0.028(2)
C15 0.054(2) 0.075(3) 0.080(3) -0.004(2) -0.0041(19) 0.0157(19)
C33 0.141(5) 0.079(4) 0.139(5) -0.041(3) -0.005(4) 0.014(3)
C22 0.072(3) 0.078(3) 0.058(2) -0.007(2) -0.019(2) -0.036(2)
C16 0.082(3) 0.056(2) 0.098(3) -0.038(2) 0.007(2) 0.004(2)
N6 0.0708(19) 0.0621(19) 0.0356(14) -0.0162(13) 0.0160(13) -0.0218(15)
N2 0.0777(19) 0.0362(15) 0.0547(16) 0.0006(12) -0.0378(15) -0.0186(13)
C18 0.0400(15) 0.0314(15) 0.0357(14) -0.0068(11) -0.0052(12) -0.0112(12)
C17 0.0430(16) 0.0337(16) 0.0340(14) -0.0013(12) -0.0117(12) -0.0028(13)
N4 0.0710(19) 0.0621(19) 0.0433(15) -0.0132(13) 0.0203(14) -0.0234(15)
C36 0.079(2) 0.048(2) 0.0359(16) -0.0097(14) 0.0174(16) -0.0259(18)
N5 0.128(3) 0.0482(19) 0.074(2) -0.0159(16) 0.064(2) -0.0291(19)
C35 0.078(2) 0.053(2) 0.0432(18) -0.0176(15) 0.0205(17) -0.0187(18)
C29 0.055(2) 0.060(2) 0.068(2) -0.0125(18) -0.0147(17) -0.0207(17)
C32 0.176(5) 0.072(3) 0.087(3) -0.026(3) -0.037(3) -0.034(3)
C24 0.159(5) 0.089(4) 0.105(4) -0.011(3) 0.041(4) 0.034(4)

loop_
_atom_type_symbol
_atom_type_description
_atom_type_scat_dispersion_real
_atom_type_scat_dispersion_imag
_atom_type_scat_source
C C 0.0033 0.0016 'International Tables Vol C Tables 4.2.6.8 and 6.1.1.4'
H H 0.0000 0.0000 'International Tables Vol C Tables 4.2.6.8 and 6.1.1.4'
N N 0.0061 0.0033 'International Tables Vol C Tables 4.2.6.8 and 6.1.1.4'
Si Si 0.0817 0.0704 'International Tables Vol C Tables 4.2.6.8 and 6.1.1.4'
Ti Ti 0.2776 0.4457 'International Tables Vol C Tables 4.2.6.8 and 6.1.1.4'

loop_
_exptl_crystal_face_index_h
_exptl_crystal_face_index_k
_exptl_crystal_face_index_l
_exptl_crystal_face_perp_dist
0 -1 0 0.018
0 1 0 0.057
1 0 0 0.143
-1 0 0 0.139
0 0 -1 0.078
0 0 1 0.070

loop_
_geom_angle_atom_site_label_1
_geom_angle_atom_site_label_2
_geom_angle_atom_site_label_3
_geom_angle
_geom_angle_site_symmetry_1
_geom_angle_site_symmetry_3
N3 Ti1 N1 78.56(8) 2_655 .
N3 Ti1 C10 80.08(10) 2_655 .
N1 Ti1 C10 89.80(10) . .
N3 Ti1 C2 136.13(9) 2_655 .
N1 Ti1 C2 119.41(9) . .
C10 Ti1 C2 134.34(10) . .
N3 Ti1 C9 85.63(9) 2_655 .
N1 Ti1 C9 124.88(9) . .
C10 Ti1 C9 35.24(10) . .
C2 Ti1 C9 108.46(9) . .
N3 Ti1 C5 90.49(9) 2_655 .
N1 Ti1 C5 82.69(10) . .
C10 Ti1 C5 168.98(10) . .
C2 Ti1 C5 56.68(9) . .
C9 Ti1 C5 150.42(10) . .
N3 Ti1 C13 119.59(10) 2_655 .
N1 Ti1 C13 133.79(10) . .
C10 Ti1 C13 56.79(10) . .
C2 Ti1 C13 78.45(9) . .
C9 Ti1 C13 34.67(9) . .
C5 Ti1 C13 133.91(9) . .
N3 Ti1 C1 124.94(9) 2_655 .
N1 Ti1 C1 85.99(9) . .
C10 Ti1 C1 152.91(11) . .
C2 Ti1 C1 34.78(9) . .
C9 Ti1 C1 142.37(9) . .
C5 Ti1 C1 34.85(9) . .
C13 Ti1 C1 109.16(9) . .
N3 Ti1 C3 104.77(9) 2_655 .
N1 Ti1 C3 138.75(10) . .
C10 Ti1 C3 131.44(10) . .
C2 Ti1 C3 34.42(9) . .
C9 Ti1 C3 96.28(10) . .
C5 Ti1 C3 56.44(10) . .
C13 Ti1 C3 81.13(10) . .
C1 Ti1 C3 57.91(10) . .
N3 Ti1 C12 136.70(10) 2_655 .
N1 Ti1 C12 102.35(10) . .
C10 Ti1 C12 56.74(11) . .
C2 Ti1 C12 81.72(10) . .
C9 Ti1 C12 57.94(11) . .
C5 Ti1 C12 132.79(10) . .
C13 Ti1 C12 34.14(10) . .
C1 Ti1 C12 98.10(10) . .
C3 Ti1 C12 101.96(10) . .
N3 Ti1 C11 108.56(11) 2_655 .
N1 Ti1 C11 77.77(10) . .
C10 Ti1 C11 34.11(11) . .
C2 Ti1 C11 114.14(11) . .
C9 Ti1 C11 58.02(11) . .
C5 Ti1 C11 149.10(12) . .
C13 Ti1 C11 56.51(11) . .
C1 Ti1 C11 119.20(11) . .
C3 Ti1 C11 135.11(11) . .
C12 Ti1 C11 33.96(11) . .
N3 Ti1 C4 79.81(9) 2_655 .
N1 Ti1 C4 111.56(10) . .
C10 Ti1 C4 146.86(11) . .
C2 Ti1 C4 56.59(9) . .
C9 Ti1 C4 116.98(10) . .
C5 Ti1 C4 33.78(10) . .
C13 Ti1 C4 113.34(10) . .
C1 Ti1 C4 57.60(9) . .
C3 Ti1 C4 33.85(9) . .
C12 Ti1 C4 135.21(10) . .
C11 Ti1 C4 168.95(11) . .
N6 Ti2 N4 79.01(10) 2_756 .
N6 Ti2 C20 119.19(12) 2_756 .
N4 Ti2 C20 133.41(12) . .
N6 Ti2 C19 85.35(11) 2_756 .
N4 Ti2 C19 124.81(11) . .
C20 Ti2 C19 34.51(11) . .
N6 Ti2 C31 137.03(12) 2_756 .
N4 Ti2 C31 117.55(12) . .
C20 Ti2 C31 79.60(11) . .
C19 Ti2 C31 109.82(11) . .
N6 Ti2 C28 89.62(11) 2_756 .
N4 Ti2 C28 83.89(12) . .
C20 Ti2 C28 133.92(12) . .
C19 Ti2 C28 148.96(11) . .
C31 Ti2 C28 56.40(12) . .
N6 Ti2 C21 135.80(13) 2_756 .
N4 Ti2 C21 101.44(13) . .
C20 Ti2 C21 34.46(12) . .
C19 Ti2 C21 57.77(12) . .
C31 Ti2 C21 82.48(14) . .
C28 Ti2 C21 134.57(13) . .
N6 Ti2 C23 79.42(12) 2_756 .
N4 Ti2 C23 89.92(12) . .
C20 Ti2 C23 56.68(12) . .
C19 Ti2 C23 34.99(11) . .
C31 Ti2 C23 135.19(12) . .
C28 Ti2 C23 168.29(12) . .
C21 Ti2 C23 56.45(13) . .
N6 Ti2 C30 107.05(13) 2_756 .
N4 Ti2 C30 139.34(12) . .
C20 Ti2 C30 79.78(12) . .
C19 Ti2 C30 95.85(11) . .
C31 Ti2 C30 34.07(12) . .
C28 Ti2 C30 56.53(12) . .
C21 Ti2 C30 100.65(14) . .
C23 Ti2 C30 130.68(12) . .
N6 Ti2 C29 80.84(12) 2_756 .
N4 Ti2 C29 114.09(12) . .
C20 Ti2 C29 111.17(12) . .
C19 Ti2 C29 115.01(12) . .
C31 Ti2 C29 56.22(13) . .
C28 Ti2 C29 34.05(11) . .
C21 Ti2 C29 134.22(14) . .
C23 Ti2 C29 145.12(13) . .
C30 Ti2 C29 33.79(12) . .
N6 Ti2 C27 123.68(11) 2_756 .
N4 Ti2 C27 85.05(12) . .
C20 Ti2 C27 110.91(11) . .
C19 Ti2 C27 143.82(11) . .
C31 Ti2 C27 34.49(11) . .
C28 Ti2 C27 34.76(11) . .
C21 Ti2 C27 100.16(12) . .
C23 Ti2 C27 154.58(13) . .
C30 Ti2 C27 57.64(12) . .
C29 Ti2 C27 57.55(12) . .
N6 Ti2 C22 107.35(14) 2_756 .
N4 Ti2 C22 77.49(12) . .
C20 Ti2 C22 56.55(12) . .
C19 Ti2 C22 57.46(12) . .
C31 Ti2 C22 114.73(14) . .
C28 Ti2 C22 151.61(14) . .
C21 Ti2 C22 33.88(13) . .
C23 Ti2 C22 33.64(13) . .
C30 Ti2 C22 133.67(14) . .
C29 Ti2 C22 167.33(13) . .
C27 Ti2 C22 121.24(14) . .
C6 Si1 C8 110.51(18) . .
C6 Si1 C1 108.67(14) . .
C8 Si1 C1 112.27(14) . .
C6 Si1 C7 109.96(17) . .
C8 Si1 C7 108.32(18) . .
C1 Si1 C7 107.04(14) . .
C16 Si2 C15 109.89(19) . .
C16 Si2 C14 107.69(18) . .
C15 Si2 C14 110.67(17) . .
C16 Si2 C9 107.78(17) . .
C15 Si2 C9 107.37(16) . .
C14 Si2 C9 113.38(14) . .
C19 Si3 C25 106.85(16) . .
C19 Si3 C26 114.31(18) . .
C25 Si3 C26 106.7(2) . .
C19 Si3 C24 107.7(2) . .
C25 Si3 C24 110.4(2) . .
C26 Si3 C24 110.8(3) . .
C27 Si4 C32 111.40(19) . .
C27 Si4 C34 108.25(18) . .
C32 Si4 C34 110.9(2) . .
C27 Si4 C33 107.6(2) . .
C32 Si4 C33 109.1(3) . .
C34 Si4 C33 109.4(3) . .
C17 N1 Ti1 164.9(2) . .
C4 C3 C2 107.8(2) . .
C4 C3 Ti1 74.02(15) . .
C2 C3 Ti1 71.91(14) . .
C4 C3 H3 126.2 . .
C2 C3 H3 126.1 . .
Ti1 C3 H3 119.9 . .
C18 N3 Ti1 161.5(2) . 2_655
C4 C5 C1 110.1(2) . .
C4 C5 Ti1 74.44(16) . .
C1 C5 Ti1 72.68(15) . .
C4 C5 H5 124.9 . .
C1 C5 H5 125.0 . .
Ti1 C5 H5 119.7 . .
C12 C13 C9 110.1(3) . .
C12 C13 Ti1 73.44(16) . .
C9 C13 Ti1 72.55(15) . .
C12 C13 H13 125.1 . .
C9 C13 H13 124.8 . .
Ti1 C13 H13 120.5 . .
C3 C2 C1 109.6(2) . .
C3 C2 Ti1 73.68(14) . .
C1 C2 Ti1 73.21(14) . .
C3 C2 H2 125.2 . .
C1 C2 H2 125.2 . .
Ti1 C2 H2 119.6 . .
C2 C1 C5 104.7(2) . .
C2 C1 Si1 127.8(2) . .
C5 C1 Si1 127.1(2) . .
C2 C1 Ti1 72.01(15) . .
C5 C1 Ti1 72.47(15) . .
Si1 C1 Ti1 125.31(13) . .
Si4 C34 H34A 109.4 . .
Si4 C34 H34B 109.7 . .
H34A C34 H34B 109.5 . .
Si4 C34 H34C 109.2 . .
H34A C34 H34C 109.5 . .
H34B C34 H34C 109.5 . .
C13 C9 C10 104.5(3) . .
C13 C9 Si2 128.2(2) . .
C10 C9 Si2 127.1(2) . .
C13 C9 Ti1 72.78(15) . .
C10 C9 Ti1 71.74(16) . .
Si2 C9 Ti1 124.71(13) . .
C5 C4 C3 107.8(2) . .
C5 C4 Ti1 71.78(15) . .
C3 C4 Ti1 72.13(15) . .
C5 C4 H4 126.1 . .
C3 C4 H4 126.1 . .
Ti1 C4 H4 121.7 . .
C31 C27 C28 104.4(3) . .
C31 C27 Si4 127.9(3) . .
C28 C27 Si4 127.2(2) . .
C31 C27 Ti2 71.93(19) . .
C28 C27 Ti2 71.84(19) . .
Si4 C27 Ti2 126.19(17) . .
Si3 C26 H26A 109.2 . .
Si3 C26 H26B 109.5 . .
H26A C26 H26B 109.5 . .
Si3 C26 H26C 109.7 . .
H26A C26 H26C 109.5 . .
H26B C26 H26C 109.5 . .
C29 C28 C27 109.6(3) . .
C29 C28 Ti2 73.71(18) . .
C27 C28 Ti2 73.40(18) . .
C29 C28 H28 125.1 . .
C27 C28 H28 125.3 . .
Ti2 C28 H28 119.2 . .
Si1 C6 H6A 109.4 . .
Si1 C6 H6B 109.5 . .
H6A C6 H6B 109.5 . .
Si1 C6 H6C 109.6 . .
H6A C6 H6C 109.5 . .
H6B C6 H6C 109.5 . .
C11 C10 C9 109.8(3) . .
C11 C10 Ti1 74.34(17) . .
C9 C10 Ti1 73.02(15) . .
C11 C10 H10 125.0 . .
C9 C10 H10 125.2 . .
Ti1 C10 H10 119.1 . .
C20 C19 C23 105.2(3) . .
C20 C19 Si3 127.6(2) . .
C23 C19 Si3 126.8(3) . .
C20 C19 Ti2 72.30(17) . .
C23 C19 Ti2 72.69(18) . .
Si3 C19 Ti2 125.31(14) . .
C11 C12 C13 107.7(3) . .
C11 C12 Ti1 73.13(17) . .
C13 C12 Ti1 72.42(15) . .
C11 C12 H12 126.2 . .
C13 C12 H12 126.1 . .
Ti1 C12 H12 120.2 . .
C10 C11 C12 107.9(3) . .
C10 C11 Ti1 71.55(17) . .
C12 C11 Ti1 72.91(16) . .
C10 C11 H11 126.1 . .
C12 C11 H11 126.0 . .
Ti1 C11 H11 121.4 . .
Si1 C7 H7A 109.5 . .
Si1 C7 H7B 109.4 . .
H7A C7 H7B 109.5 . .
Si1 C7 H7C 109.5 . .
H7A C7 H7C 109.5 . .
H7B C7 H7C 109.5 . .
Si1 C8 H8A 109.6 . .
Si1 C8 H8B 109.4 . .
H8A C8 H8B 109.5 . .
Si1 C8 H8C 109.4 . .
H8A C8 H8C 109.5 . .
H8B C8 H8C 109.5 . .
Si2 C14 H14A 109.5 . .
Si2 C14 H14B 109.4 . .
H14A C14 H14B 109.5 . .
Si2 C14 H14C 109.5 . .
H14A C14 H14C 109.5 . .
H14B C14 H14C 109.5 . .
C22 C21 C20 107.6(3) . .
C22 C21 Ti2 74.06(19) . .
C20 C21 Ti2 72.21(17) . .
C22 C21 H21 126.3 . .
C20 C21 H21 126.1 . .
Ti2 C21 H21 119.5 . .
C30 C31 C27 110.2(3) . .
C30 C31 Ti2 73.2(2) . .
C27 C31 Ti2 73.58(19) . .
C30 C31 H31 124.9 . .
C27 C31 H31 124.9 . .
Ti2 C31 H31 120.2 . .
C29 C30 C31 107.8(3) . .
C29 C30 Ti2 73.65(19) . .
C31 C30 Ti2 72.74(19) . .
C29 C30 H30 126.1 . .
C31 C30 H30 126.1 . .
Ti2 C30 H30 119.3 . .
C22 C23 C19 109.4(3) . .
C22 C23 Ti2 74.1(2) . .
C19 C23 Ti2 72.32(17) . .
C22 C23 H23 125.2 . .
C19 C23 H23 125.4 . .
Ti2 C23 H23 119.7 . .
C21 C20 C19 109.5(3) . .
C21 C20 Ti2 73.32(17) . .
C19 C20 Ti2 73.19(16) . .
C21 C20 H20 125.2 . .
C19 C20 H20 125.3 . .
Ti2 C20 H20 120.0 . .
Si3 C25 H25A 109.5 . .
Si3 C25 H25B 109.4 . .
H25A C25 H25B 109.5 . .
Si3 C25 H25C 109.5 . .
H25A C25 H25C 109.5 . .
H25B C25 H25C 109.5 . .
Si2 C15 H15A 109.3 . .
Si2 C15 H15B 109.5 . .
H15A C15 H15B 109.5 . .
Si2 C15 H15C 109.6 . .
H15A C15 H15C 109.5 . .
H15B C15 H15C 109.5 . .
Si4 C33 H33A 109.3 . .
Si4 C33 H33B 109.8 . .
H33A C33 H33B 109.5 . .
Si4 C33 H33C 109.4 . .
H33A C33 H33C 109.5 . .
H33B C33 H33C 109.5 . .
C23 C22 C21 108.2(3) . .
C23 C22 Ti2 72.24(19) . .
C21 C22 Ti2 72.06(19) . .
C23 C22 H22 126.0 . .
C21 C22 H22 125.8 . .
Ti2 C22 H22 121.4 . .
Si2 C16 H16A 109.6 . .
Si2 C16 H16B 109.4 . .
H16A C16 H16B 109.5 . .
Si2 C16 H16C 109.4 . .
H16A C16 H16C 109.5 . .
H16B C16 H16C 109.5 . .
C36 N6 Ti2 159.0(3) . 2_756
C18 N2 C17 120.6(3) . .
N3 C18 N2 174.7(3) . .
N1 C17 N2 174.0(3) . .
C35 N4 Ti2 163.6(3) . .
N6 C36 N5 173.8(4) . .
C36 N5 C35 119.7(3) . .
N4 C35 N5 173.7(4) . .
C30 C29 C28 108.0(3) . .
C30 C29 Ti2 72.55(18) . .
C28 C29 Ti2 72.24(18) . .
C30 C29 H29 126.0 . .
C28 C29 H29 126.1 . .
Ti2 C29 H29 121.1 . .
Si4 C32 H32A 109.4 . .
Si4 C32 H32B 109.5 . .
H32A C32 H32B 109.5 . .
Si4 C32 H32C 109.5 . .
H32A C32 H32C 109.5 . .
H32B C32 H32C 109.5 . .
Si3 C24 H24A 109.9 . .
Si3 C24 H24B 109.6 . .
H24A C24 H24B 109.5 . .
Si3 C24 H24C 108.9 . .
H24A C24 H24C 109.5 . .
H24B C24 H24C 109.5 . .

loop_
_geom_bond_atom_site_label_1
_geom_bond_atom_site_label_2
_geom_bond_distance
_geom_bond_site_symmetry_2
Ti1 N3 2.166(2) 2_655
Ti1 N1 2.166(2) .
Ti1 C10 2.353(3) .
Ti1 C2 2.358(2) .
Ti1 C9 2.370(3) .
Ti1 C5 2.370(3) .
Ti1 C13 2.373(3) .
Ti1 C1 2.373(3) .
Ti1 C3 2.380(2) .
Ti1 C12 2.386(3) .
Ti1 C11 2.389(3) .
Ti1 C4 2.404(3) .
Ti2 N6 2.155(3) 2_756
Ti2 N4 2.156(3) .
Ti2 C20 2.357(3) .
Ti2 C19 2.368(3) .
Ti2 C31 2.369(3) .
Ti2 C28 2.370(3) .
Ti2 C21 2.371(3) .
Ti2 C23 2.373(3) .
Ti2 C30 2.375(3) .
Ti2 C29 2.389(3) .
Ti2 C27 2.390(3) .
Ti2 C22 2.396(3) .
Si1 C6 1.855(3) .
Si1 C8 1.858(4) .
Si1 C1 1.863(3) .
Si1 C7 1.866(3) .
Si2 C16 1.857(4) .
Si2 C15 1.861(3) .
Si2 C14 1.861(3) .
Si2 C9 1.866(3) .
Si3 C19 1.853(3) .
Si3 C25 1.863(4) .
Si3 C26 1.863(4) .
Si3 C24 1.863(5) .
Si4 C27 1.848(4) .
Si4 C32 1.862(4) .
Si4 C34 1.862(4) .
Si4 C33 1.862(5) .
N1 C17 1.146(3) .
C3 C4 1.393(4) .
C3 C2 1.402(4) .
C3 H3 0.9297 .
N3 C18 1.149(3) .
N3 Ti1 2.166(2) 2_655
C5 C4 1.387(4) .
C5 C1 1.420(4) .
C5 H5 0.9301 .
C13 C12 1.397(4) .
C13 C9 1.413(4) .
C13 H13 0.9299 .
C2 C1 1.414(4) .
C2 H2 0.9296 .
C34 H34A 0.9600 .
C34 H34B 0.9601 .
C34 H34C 0.9600 .
C9 C10 1.430(4) .
C4 H4 0.9299 .
C27 C31 1.411(4) .
C27 C28 1.422(4) .
C26 H26A 0.9600 .
C26 H26B 0.9600 .
C26 H26C 0.9598 .
C28 C29 1.394(5) .
C28 H28 0.9300 .
C6 H6A 0.9600 .
C6 H6B 0.9601 .
C6 H6C 0.9599 .
C10 C11 1.391(5) .
C10 H10 0.9301 .
C19 C20 1.402(4) .
C19 C23 1.425(4) .
C12 C11 1.394(4) .
C12 H12 0.9299 .
C11 H11 0.9300 .
C7 H7A 0.9599 .
C7 H7B 0.9600 .
C7 H7C 0.9601 .
C8 H8A 0.9600 .
C8 H8B 0.9600 .
C8 H8C 0.9602 .
C14 H14A 0.9599 .
C14 H14B 0.9600 .
C14 H14C 0.9600 .
C21 C22 1.389(5) .
C21 C20 1.401(5) .
C21 H21 0.9300 .
C31 C30 1.390(5) .
C31 H31 0.9300 .
C30 C29 1.385(5) .
C30 H30 0.9300 .
C23 C22 1.380(5) .
C23 H23 0.9301 .
C20 H20 0.9300 .
C25 H25A 0.9600 .
C25 H25B 0.9600 .
C25 H25C 0.9600 .
C15 H15A 0.9599 .
C15 H15B 0.9600 .
C15 H15C 0.9600 .
C33 H33A 0.9601 .
C33 H33B 0.9600 .
C33 H33C 0.9601 .
C22 H22 0.9299 .
C16 H16A 0.9600 .
C16 H16B 0.9599 .
C16 H16C 0.9600 .
N6 C36 1.142(4) .
N6 Ti2 2.155(3) 2_756
N2 C18 1.298(3) .
N2 C17 1.302(3) .
N4 C35 1.142(4) .
C36 N5 1.301(4) .
N5 C35 1.308(4) .
C29 H29 0.9300 .
C32 H32A 0.9600 .
C32 H32B 0.9600 .
C32 H32C 0.9600 .
C24 H24A 0.9601 .
C24 H24B 0.9599 .
C24 H24C 0.9601 .
